data_8103097
loop_
_publ_author_name
'Hong-Mei Li'
'Chen Xu'
'Hu Liu'
'Zhi-Qiang Zhang'
'Jing-Cai Yao'
'Yu-Qing Zhang'

_publ_section_title
;
 Crystal structure of 1-(4,6-dimethylpyrimidin-2-yl)benzimidazole,
 C13H12N4
;
_journal_issue 1
_journal_name_full 'Zeitschrift f\"ur Kristallographie - New Crystal Structures'
_journal_page_first 89
_journal_volume 226
_journal_year 2011
_chemical_formula_sum 'C13 H12 N4'
_chemical_formula_weight 224.27
_space_group_IT_number 14
_symmetry_cell_setting monoclinic
_symmetry_space_group_name_Hall '-P 2ybc'
_symmetry_space_group_name_H-M 'P 1 21/c 1'
_atom_sites_solution_hydrogens geom
_atom_sites_solution_primary direct
_atom_sites_solution_secondary difmap
_audit_creation_method SHELXL-97
_cell_angle_alpha 90.00
_cell_angle_beta 90.649(2)
_cell_angle_gamma 90.00
_cell_formula_units_Z 4
_cell_length_a 8.6824(14)
_cell_length_b 17.542(3)
_cell_length_c 7.5710(12)
_cell_measurement_reflns_used 1124
_cell_measurement_temperature 296(2)
_cell_measurement_theta_max 20.29
_cell_measurement_theta_min 2.32
_cell_volume 1153.0(3)
_computing_cell_refinement 'Bruker SMART'
_computing_data_collection 'Bruker SMART'
_computing_data_reduction 'Bruker SAINT'
_computing_molecular_graphics 'Bruker SHELXTL'
_computing_publication_material 'Bruker SHELXTL'
_computing_structure_refinement 'SHELXL-97 (Sheldrick, 1997)'
_computing_structure_solution 'SHELXS-97 (Sheldrick, 1990)'
_diffrn_ambient_temperature 296(2)
_diffrn_measured_fraction_theta_full 0.999
_diffrn_measured_fraction_theta_max 0.999
_diffrn_measurement_device_type 'CCD area detector'
_diffrn_measurement_method 'phi and omega scans'
_diffrn_radiation_monochromator graphite
_diffrn_radiation_source 'fine-focus sealed tube'
_diffrn_radiation_type MoK\a
_diffrn_radiation_wavelength 0.71073
_diffrn_reflns_av_R_equivalents 0.0391
_diffrn_reflns_av_sigmaI/netI 0.0370
_diffrn_reflns_limit_h_max 10
_diffrn_reflns_limit_h_min -10
_diffrn_reflns_limit_k_max 20
_diffrn_reflns_limit_k_min -21
_diffrn_reflns_limit_l_max 9
_diffrn_reflns_limit_l_min -9
_diffrn_reflns_number 8476
_diffrn_reflns_theta_full 25.50
_diffrn_reflns_theta_max 25.50
_diffrn_reflns_theta_min 2.32
_diffrn_standards_decay_% 0
_diffrn_standards_interval_count 0
_diffrn_standards_interval_time 0
_diffrn_standards_number 0
_exptl_absorpt_coefficient_mu 0.082
_exptl_absorpt_correction_T_max 0.9935
_exptl_absorpt_correction_T_min 0.9799
_exptl_absorpt_correction_type multi-scan
_exptl_absorpt_process_details sadabs
_exptl_crystal_colour yellow
_exptl_crystal_density_diffrn 1.292
_exptl_crystal_density_method 'not measured'
_exptl_crystal_description block
_exptl_crystal_F_000 472
_exptl_crystal_size_max 0.25
_exptl_crystal_size_mid 0.19
_exptl_crystal_size_min 0.08
_refine_diff_density_max 0.156
_refine_diff_density_min -0.137
_refine_diff_density_rms 0.032
_refine_ls_extinction_coef 0.014(2)
_refine_ls_extinction_expression Fc^*^=kFc[1+0.001xFc^2^\l^3^/sin(2\q)]^-1/4^
_refine_ls_extinction_method SHELXL
_refine_ls_goodness_of_fit_ref 1.023
_refine_ls_hydrogen_treatment constr
_refine_ls_matrix_type full
_refine_ls_number_parameters 155
_refine_ls_number_reflns 2143
_refine_ls_number_restraints 0
_refine_ls_restrained_S_all 1.023
_refine_ls_R_factor_all 0.0784
_refine_ls_R_factor_gt 0.0429
_refine_ls_shift/su_max 0.000
_refine_ls_shift/su_mean 0.000
_refine_ls_structure_factor_coef Fsqd
_refine_ls_weighting_details 'calc w=1/[\s^2^(Fo^2^)+(0.0479P)^2^+0.0852P] where P=(Fo^2^+2Fc^2^)/3'
_refine_ls_weighting_scheme calc
_refine_ls_wR_factor_gt 0.0949
_refine_ls_wR_factor_ref 0.1107
_reflns_number_gt 1364
_reflns_number_total 2143
_reflns_threshold_expression >2sigma(I)
_cod_data_source_file 1267-3293.cff
_cod_data_source_block a
_cod_depositor_comments
;
The following automatic conversions were performed:

'_symmetry_cell_setting' value 'Monoclinic' changed to 'monoclinic'
according to /home/saulius/struct/CIF-dictionaries/cif_core.dic
dictionary named 'cif_core.dic' version 2.4.1 from 2010-06-29.

Automatic conversion script
Id: cif_fix_values 1715 2011-07-08 13:25:40Z adriana 
;
_cod_original_sg_symbol_H-M P2(1)/c
_cod_database_code 8103097

loop_
_symmetry_equiv_pos_as_xyz
'x, y, z'
'-x, y+1/2, -z+1/2'
'-x, -y, -z'
'x, -y-1/2, z-1/2'

loop_
_atom_site_label
_atom_site_type_symbol
_atom_site_fract_x
_atom_site_fract_y
_atom_site_fract_z
_atom_site_U_iso_or_equiv
_atom_site_adp_type
_atom_site_occupancy
_atom_site_symmetry_multiplicity
_atom_site_calc_flag
_atom_site_refinement_flags
C1 C -0.0056(2) 0.34236(11) 0.5758(3) 0.0587(5) Uani 1 1 d .
H1 H -0.1120 0.3435 0.5880 0.070 Uiso 1 1 calc R
C2 C 0.2208(2) 0.30652(10) 0.5139(2) 0.0526(5) Uani 1 1 d .
C3 C 0.3491(3) 0.26648(12) 0.4577(3) 0.0669(6) Uani 1 1 d .
H3 H 0.3388 0.2192 0.4031 0.080 Uiso 1 1 calc R
C4 C 0.4913(3) 0.29852(13) 0.4848(3) 0.0742(7) Uani 1 1 d .
H4 H 0.5788 0.2723 0.4493 0.089 Uiso 1 1 calc R
C5 C 0.5075(2) 0.36971(13) 0.5648(3) 0.0732(7) Uani 1 1 d .
H5 H 0.6055 0.3900 0.5816 0.088 Uiso 1 1 calc R
C6 C 0.3809(2) 0.41084(12) 0.6198(3) 0.0604(5) Uani 1 1 d .
H6 H 0.3915 0.4585 0.6722 0.073 Uiso 1 1 calc R
C7 C 0.2381(2) 0.37794(10) 0.5934(2) 0.0475(5) Uani 1 1 d .
C8 C 0.0378(2) 0.46944(9) 0.7121(2) 0.0447(5) Uani 1 1 d .
C9 C -0.1603(2) 0.53861(10) 0.8165(2) 0.0500(5) Uani 1 1 d .
C10 C -0.0567(2) 0.59446(10) 0.8635(2) 0.0524(5) Uani 1 1 d .
H10 H -0.0903 0.6391 0.9169 0.063 Uiso 1 1 calc R
C11 C 0.0970(2) 0.58356(10) 0.8310(2) 0.0501(5) Uani 1 1 d .
C12 C -0.3290(2) 0.54583(12) 0.8510(3) 0.0678(6) Uani 1 1 d .
H12A H -0.3814 0.5011 0.8087 0.102 Uiso 0.50 1 calc PR
H12B H -0.3689 0.5899 0.7908 0.102 Uiso 0.50 1 calc PR
H12C H -0.3451 0.5511 0.9757 0.102 Uiso 0.50 1 calc PR
H12D H -0.3489 0.5937 0.9081 0.102 Uiso 0.50 1 calc PR
H12E H -0.3614 0.5048 0.9260 0.102 Uiso 0.50 1 calc PR
H12F H -0.3851 0.5436 0.7411 0.102 Uiso 0.50 1 calc PR
C13 C 0.2167(2) 0.64076(11) 0.8815(3) 0.0744(7) Uani 1 1 d .
H13A H 0.3163 0.6225 0.8476 0.112 Uiso 0.50 1 calc PR
H13B H 0.2153 0.6485 1.0070 0.112 Uiso 0.50 1 calc PR
H13C H 0.1955 0.6881 0.8225 0.112 Uiso 0.50 1 calc PR
H13D H 0.1685 0.6836 0.9372 0.112 Uiso 0.50 1 calc PR
H13E H 0.2694 0.6575 0.7778 0.112 Uiso 0.50 1 calc PR
H13F H 0.2892 0.6180 0.9623 0.112 Uiso 0.50 1 calc PR
N1 N 0.08850(16) 0.40104(8) 0.63249(19) 0.0480(4) Uani 1 1 d .
N2 N 0.0658(2) 0.28553(9) 0.5043(2) 0.0637(5) Uani 1 1 d .
N3 N -0.11325(16) 0.47413(8) 0.73766(19) 0.0493(4) Uani 1 1 d .
N4 N 0.14687(16) 0.51916(8) 0.7526(2) 0.0500(4) Uani 1 1 d .

loop_
_atom_site_aniso_label
_atom_site_aniso_U_11
_atom_site_aniso_U_22
_atom_site_aniso_U_33
_atom_site_aniso_U_23
_atom_site_aniso_U_13
_atom_site_aniso_U_12
C1 0.0571(13) 0.0534(13) 0.0655(14) -0.0001(10) 0.0000(10) -0.0093(10)
C2 0.0645(13) 0.0442(11) 0.0491(12) 0.0033(9) 0.0009(9) 0.0037(10)
C3 0.0891(17) 0.0507(13) 0.0611(14) -0.0020(10) 0.0065(12) 0.0123(12)
C4 0.0715(16) 0.0735(16) 0.0777(16) 0.0032(13) 0.0125(12) 0.0255(13)
C5 0.0553(14) 0.0787(16) 0.0855(17) -0.0040(13) 0.0026(12) 0.0103(12)
C6 0.0520(12) 0.0595(13) 0.0697(14) -0.0045(11) 0.0000(10) 0.0042(10)
C7 0.0489(12) 0.0474(11) 0.0462(11) 0.0033(9) 0.0023(8) 0.0042(9)
C8 0.0480(11) 0.0433(11) 0.0428(10) 0.0042(8) 0.0001(8) -0.0016(9)
C9 0.0479(11) 0.0548(12) 0.0471(11) 0.0051(10) -0.0005(8) 0.0044(9)
C10 0.0540(12) 0.0481(11) 0.0551(12) 0.0009(9) 0.0042(9) 0.0050(9)
C11 0.0536(12) 0.0434(11) 0.0534(12) 0.0033(9) 0.0024(9) -0.0021(9)
C12 0.0505(13) 0.0778(15) 0.0752(15) -0.0041(12) 0.0028(10) 0.0066(11)
C13 0.0673(14) 0.0579(13) 0.0981(18) -0.0124(12) 0.0068(12) -0.0105(11)
N1 0.0477(9) 0.0423(9) 0.0540(9) -0.0020(7) 0.0004(7) -0.0022(7)
N2 0.0756(13) 0.0479(10) 0.0676(12) -0.0038(8) 0.0041(9) -0.0055(9)
N3 0.0435(9) 0.0539(10) 0.0505(10) 0.0014(8) -0.0007(7) -0.0003(7)
N4 0.0485(9) 0.0459(9) 0.0558(10) -0.0002(8) 0.0029(7) -0.0027(7)

loop_
_atom_type_symbol
_atom_type_description
_atom_type_scat_dispersion_real
_atom_type_scat_dispersion_imag
_atom_type_scat_source
C C 0.0033 0.0016 'International Tables Vol C Tables 4.2.6.8 and 6.1.1.4'
H H 0.0000 0.0000 'International Tables Vol C Tables 4.2.6.8 and 6.1.1.4'
N N 0.0061 0.0033 'International Tables Vol C Tables 4.2.6.8 and 6.1.1.4'

loop_
_geom_angle_atom_site_label_1
_geom_angle_atom_site_label_2
_geom_angle_atom_site_label_3
_geom_angle
N2 C1 N1 114.81(18)
N2 C1 H1 122.6
N1 C1 H1 122.6
C3 C2 N2 128.84(19)
C3 C2 C7 120.18(19)
N2 C2 C7 110.98(16)
C4 C3 C2 118.1(2)
C4 C3 H3 120.9
C2 C3 H3 120.9
C3 C4 C5 121.2(2)
C3 C4 H4 119.4
C5 C4 H4 119.4
C6 C5 C4 121.5(2)
C6 C5 H5 119.3
C4 C5 H5 119.3
C7 C6 C5 116.98(19)
C7 C6 H6 121.5
C5 C6 H6 121.5
C6 C7 N1 133.20(17)
C6 C7 C2 121.99(18)
N1 C7 C2 104.81(16)
N4 C8 N3 129.09(16)
N4 C8 N1 115.67(15)
N3 C8 N1 115.23(15)
N3 C9 C10 120.88(17)
N3 C9 C12 116.86(17)
C10 C9 C12 122.26(18)
C11 C10 C9 119.27(18)
C11 C10 H10 120.4
C9 C10 H10 120.4
N4 C11 C10 120.85(17)
N4 C11 C13 116.73(17)
C10 C11 C13 122.41(18)
C9 C12 H12A 109.5
C9 C12 H12B 109.5
H12A C12 H12B 109.5
C9 C12 H12C 109.5
H12A C12 H12C 109.5
H12B C12 H12C 109.5
C9 C12 H12D 109.5
H12A C12 H12D 141.1
H12B C12 H12D 56.3
H12C C12 H12D 56.3
C9 C12 H12E 109.5
H12A C12 H12E 56.3
H12B C12 H12E 141.1
H12C C12 H12E 56.3
H12D C12 H12E 109.5
C9 C12 H12F 109.5
H12A C12 H12F 56.3
H12B C12 H12F 56.3
H12C C12 H12F 141.1
H12D C12 H12F 109.5
H12E C12 H12F 109.5
C11 C13 H13A 109.5
C11 C13 H13B 109.5
H13A C13 H13B 109.5
C11 C13 H13C 109.5
H13A C13 H13C 109.5
H13B C13 H13C 109.5
C11 C13 H13D 109.5
H13A C13 H13D 141.1
H13B C13 H13D 56.3
H13C C13 H13D 56.3
C11 C13 H13E 109.5
H13A C13 H13E 56.3
H13B C13 H13E 141.1
H13C C13 H13E 56.3
H13D C13 H13E 109.5
C11 C13 H13F 109.5
H13A C13 H13F 56.3
H13B C13 H13F 56.3
H13C C13 H13F 141.1
H13D C13 H13F 109.5
H13E C13 H13F 109.5
C1 N1 C7 105.47(15)
C1 N1 C8 125.40(16)
C7 N1 C8 129.14(15)
C1 N2 C2 103.93(15)
C8 N3 C9 114.94(15)
C8 N4 C11 114.96(15)

loop_
_geom_bond_atom_site_label_1
_geom_bond_atom_site_label_2
_geom_bond_distance
C1 N2 1.296(2)
C1 N1 1.380(2)
C1 H1 0.9300
C2 C3 1.388(3)
C2 N2 1.396(2)
C2 C7 1.397(2)
C3 C4 1.370(3)
C3 H3 0.9300
C4 C5 1.394(3)
C4 H4 0.9300
C5 C6 1.383(3)
C5 H5 0.9300
C6 C7 1.380(2)
C6 H6 0.9300
C7 N1 1.396(2)
C8 N4 1.321(2)
C8 N3 1.331(2)
C8 N1 1.415(2)
C9 N3 1.345(2)
C9 C10 1.374(2)
C9 C12 1.496(2)
C10 C11 1.373(2)
C10 H10 0.9300
C11 N4 1.350(2)
C11 C13 1.492(3)
C12 H12A 0.9600
C12 H12B 0.9600
C12 H12C 0.9600
C12 H12D 0.9600
C12 H12E 0.9600
C12 H12F 0.9600
C13 H13A 0.9600
C13 H13B 0.9600
C13 H13C 0.9600
C13 H13D 0.9600
C13 H13E 0.9600
C13 H13F 0.9600

loop_
_geom_torsion_atom_site_label_1
_geom_torsion_atom_site_label_2
_geom_torsion_atom_site_label_3
_geom_torsion_atom_site_label_4
_geom_torsion
N2 C2 C3 C4 -178.69(19)
C7 C2 C3 C4 0.9(3)
C2 C3 C4 C5 -0.7(3)
C3 C4 C5 C6 0.0(3)
C4 C5 C6 C7 0.6(3)
C5 C6 C7 N1 179.01(18)
C5 C6 C7 C2 -0.4(3)
C3 C2 C7 C6 -0.4(3)
N2 C2 C7 C6 179.28(17)
C3 C2 C7 N1 -179.92(16)
N2 C2 C7 N1 -0.2(2)
N3 C9 C10 C11 -0.7(3)
C12 C9 C10 C11 178.78(17)
C9 C10 C11 N4 0.4(3)
C9 C10 C11 C13 -178.71(18)
N2 C1 N1 C7 -0.6(2)
N2 C1 N1 C8 179.06(16)
C6 C7 N1 C1 -178.9(2)
C2 C7 N1 C1 0.50(19)
C6 C7 N1 C8 1.4(3)
C2 C7 N1 C8 -179.20(16)
N4 C8 N1 C1 -178.35(16)
N3 C8 N1 C1 2.5(2)
N4 C8 N1 C7 1.3(2)
N3 C8 N1 C7 -177.90(15)
N1 C1 N2 C2 0.5(2)
C3 C2 N2 C1 179.5(2)
C7 C2 N2 C1 -0.1(2)
N4 C8 N3 C9 -0.3(3)
N1 C8 N3 C9 178.76(14)
C10 C9 N3 C8 0.6(2)
C12 C9 N3 C8 -178.90(16)
N3 C8 N4 C11 0.1(3)
N1 C8 N4 C11 -179.01(14)
C10 C11 N4 C8 -0.1(2)
C13 C11 N4 C8 179.08(16)
